data_1100122
loop_
_publ_author_name
'Ben Ali, A.'
'Maisonneuve, V.'
'Smiri, L.S.'
'Leblanc, M.'

_publ_section_title
;
Synthesis and crystal structure of Ba Zn (C O3) F2; revision of the
structure of Ba Mn (C O3) F2
;
_journal_coden_ASTM SSSCFJ
_journal_issue 7
_journal_name_full 'Solid State Sciences'
_journal_page_first 891
_journal_page_last 894
_journal_paper_doi 10.1016/S1293-2558(02)01339-0
_journal_volume 4
_journal_year 2002
_chemical_formula_structural 'Ba Zn (C O3) F2'
_chemical_formula_sum 'C Ba F2 O3 Zn'
_chemical_name_systematic 'Barium Zinc Carbonate Difluoride'
_space_group_IT_number 176
_symmetry_Int_Tables_number 176
_symmetry_space_group_name_Hall '-P 6c'
_symmetry_space_group_name_H-M 'P 63/m'
_cell_angle_alpha 90
_cell_angle_beta 90
_cell_angle_gamma 120
_cell_formula_units_Z 2
_cell_length_a 4.8523(8)
_cell_length_b 4.8523(8)
_cell_length_c 9.854(1)
_cell_volume 200.93
_refine_ls_R_factor_all 0.016
_cod_original_formula_sum 'C1 Ba1 F2 O3 Zn1'
_cod_database_code 1100122

loop_
_symmetry_equiv_pos_site_id
_symmetry_equiv_pos_as_xyz
1 '-x+y, -x, -z+1/2'
2 '-y, x-y, -z+1/2'
3 'x, y, -z+1/2'
4 'x-y, x, -z'
5 'y, -x+y, -z'
6 '-x, -y, -z'
7 'x-y, x, z+1/2'
8 'y, -x+y, z+1/2'
9 '-x, -y, z+1/2'
10 '-x+y, -x, z'
11 '-y, x-y, z'
12 'x, y, z'

loop_
_atom_site_label
_atom_site_type_symbol
_atom_site_symmetry_multiplicity
_atom_site_Wyckoff_symbol
_atom_site_fract_x
_atom_site_fract_y
_atom_site_fract_z
_atom_site_occupancy
_atom_site_attached_hydrogens
_atom_site_B_iso_or_equiv
Ba1 Ba2+ 2 b 0. 0. 0. 1. 0 0.83(1)
Zn1 Zn2+ 2 c 0.3333 0.6667 0.250 1. 0 0.79(2)
C1 C4+ 2 d 0.6667 0.3333 0.250 1. 0 0.8(1)
O1 O2- 6 h 0.3759(8) 0.2711(8) 0.250 1. 0 0.99(4)
F1 F1- 4 f 0.3333 0.6667 0.0472(3) 1. 0 1.26(5)

loop_
_atom_type_symbol
_atom_type_oxidation_number
Ba2+ 2
C4+ 4
F1- -1
O2- -2
Zn2+ 2
